data_7007166
loop_
_publ_author_name
'Bellabarba, Ronan M.'
'Hammond, Colin'
'Forman, Grant S.'
'Tooze, Robert P.'
'Slawin, Alexandra M. Z.'

_publ_section_title
;
 1,8-Dimethylnaphthalene-bridged diphosphine ligands: synthesis and
 structural comparison of their palladium complexes.
;
_journal_issue 20
_journal_name_full 'Dalton transactions (Cambridge, England : 2003)'
_journal_page_first 2444
_journal_page_last 2449
_journal_paper_doi 10.1039/b600837b
_journal_year 2006
_chemical_formula_moiety 'C36 H54 Cl2 P2 Pd.(C H2 Cl2)1.5'
_chemical_formula_sum 'C37.5 H57 Cl5 P2 Pd'
_chemical_formula_weight 853.42
_chemical_name_systematic
;
?
;
_space_group_IT_number 2
_symmetry_cell_setting triclinic
_symmetry_space_group_name_Hall '-P 1'
_symmetry_space_group_name_H-M 'P -1'
_atom_sites_solution_hydrogens geom
_atom_sites_solution_primary direct
_atom_sites_solution_secondary difmap
_audit_creation_method SHELXL-97
_cell_angle_alpha 83.18(2)
_cell_angle_beta 76.28(2)
_cell_angle_gamma 79.56(2)
_cell_formula_units_Z 4
_cell_length_a 12.898(3)
_cell_length_b 17.223(4)
_cell_length_c 18.723(4)
_cell_measurement_reflns_used 11524
_cell_measurement_temperature 93(2)
_cell_measurement_theta_max 25.3491
_cell_measurement_theta_min 2.1874
_cell_volume 3961.1(16)
_computing_cell_refinement 'CrystalClear (Rigaku Corp., 2004)'
_computing_data_collection 'CrystalClear (Rigaku Corp., 2004)'
_computing_data_reduction 'CrystalClear (Rigaku Corp., 2004)'
_computing_molecular_graphics 'Bruker SHELXTL'
_computing_publication_material 'Bruker SHELXTL'
_computing_structure_refinement 'SHELXL-97 (Sheldrick, 1997)'
_computing_structure_solution 'SHELXS-97 (Sheldrick, 1990)'
_diffrn_ambient_temperature 93(2)
_diffrn_detector_area_resol_mean 0.83
_diffrn_measured_fraction_theta_full 0.939
_diffrn_measured_fraction_theta_max 0.939
_diffrn_measurement_device_type 'CCD area detector'
_diffrn_measurement_method dtprofit.ref
_diffrn_radiation_monochromator confocal
_diffrn_radiation_source 'rotating anode'
_diffrn_radiation_type MoK\a
_diffrn_radiation_wavelength 0.71073
_diffrn_reflns_av_R_equivalents 0.0749
_diffrn_reflns_av_sigmaI/netI 0.1733
_diffrn_reflns_limit_h_max 10
_diffrn_reflns_limit_h_min -15
_diffrn_reflns_limit_k_max 20
_diffrn_reflns_limit_k_min -20
_diffrn_reflns_limit_l_max 22
_diffrn_reflns_limit_l_min -22
_diffrn_reflns_number 24442
_diffrn_reflns_theta_full 25.35
_diffrn_reflns_theta_max 25.35
_diffrn_reflns_theta_min 2.19
_exptl_absorpt_coefficient_mu 0.913
_exptl_absorpt_correction_T_max 1.0000
_exptl_absorpt_correction_T_min 0.4271
_exptl_absorpt_correction_type multi-scan
_exptl_crystal_colour yellow
_exptl_crystal_density_diffrn 1.431
_exptl_crystal_density_method 'not measured'
_exptl_crystal_description needle
_exptl_crystal_F_000 1772
_exptl_crystal_size_max 0.1000
_exptl_crystal_size_mid 0.0300
_exptl_crystal_size_min 0.0300
_refine_diff_density_max 1.321
_refine_diff_density_min -1.006
_refine_diff_density_rms 0.166
_refine_ls_extinction_coef -
_refine_ls_extinction_method none
_refine_ls_goodness_of_fit_ref 1.046
_refine_ls_hydrogen_treatment riding
_refine_ls_matrix_type full
_refine_ls_number_parameters 830
_refine_ls_number_reflns 13631
_refine_ls_number_restraints 0
_refine_ls_restrained_S_all 1.046
_refine_ls_R_factor_all 0.1806
_refine_ls_R_factor_gt 0.1059
_refine_ls_shift/su_max 0.047
_refine_ls_shift/su_mean 0.003
_refine_ls_structure_factor_coef Fsqd
_refine_ls_weighting_details 'calc w=1/[\s^2^(Fo^2^)+(0.0897P)^2^+27.5718P] where P=(Fo^2^+2Fc^2^)/3'
_refine_ls_weighting_scheme calc
_refine_ls_wR_factor_gt 0.2094
_refine_ls_wR_factor_ref 0.2592
_reflns_number_gt 7840
_reflns_number_total 13631
_reflns_threshold_expression >2sigma(I)
_cod_data_source_file b600837b.txt
_cod_data_source_block sasol42
_cod_depositor_comments
;
The following automatic conversions were performed:
'_symmetry_cell_setting' value 'Triclinic' changed to 'triclinic'
according to '/home/saulius/struct/CIF-dictionaries/cif_core.dic'
dictionary named 'cif_core.dic' version 2.4.1 from
2010-06-29.

'_exptl_absorpt_correction_type' value 'multiscan' changed to
'multi-scan' according to
'/home/saulius/struct/CIF-dictionaries/cif_core.dic' dictionary named
'cif_core.dic' version 2.4.1 from 2010-06-29.

Automatic conversion script
Id: cif_fix_enum 1527 2010-12-29 10:47:43Z saulius 
;
_cod_original_cell_volume 3960.9(14)
_cod_original_sg_symbol_H-M P-1
_cod_original_formula_sum 'C37.50 H57 Cl5 P2 Pd'
_cod_database_code 7007166

loop_
_symmetry_equiv_pos_as_xyz
'x, y, z'
'-x, -y, -z'

loop_
_atom_site_label
_atom_site_type_symbol
_atom_site_fract_x
_atom_site_fract_y
_atom_site_fract_z
_atom_site_U_iso_or_equiv
_atom_site_adp_type
_atom_site_occupancy
_atom_site_symmetry_multiplicity
_atom_site_calc_flag
_atom_site_refinement_flags
_atom_site_disorder_assembly
_atom_site_disorder_group
Pd1 Pd 0.64621(7) 0.26666(5) 0.78606(4) 0.0244(2) Uani 1 1 d . . .
Cl1 Cl 0.8035(2) 0.18057(17) 0.73497(16) 0.0344(7) Uani 1 1 d . . .
Cl2 Cl 0.5576(2) 0.21633(18) 0.70929(16) 0.0362(8) Uani 1 1 d . . .
P1 P 0.7427(2) 0.29699(17) 0.86301(15) 0.0241(7) Uani 1 1 d . . .
C1 C 0.6649(11) 0.3532(6) 0.9441(6) 0.036(3) Uani 1 1 d . . .
H1A H 0.5880 0.3468 0.9530 0.043 Uiso 1 1 calc R . .
H1B H 0.6919 0.3292 0.9883 0.043 Uiso 1 1 calc R . .
C2 C 0.6716(9) 0.4411(7) 0.9355(6) 0.028(3) Uani 1 1 d . . .
C3 C 0.7567(11) 0.4598(8) 0.9607(7) 0.045(4) Uani 1 1 d . . .
H3A H 0.7977 0.4195 0.9865 0.054 Uiso 1 1 calc R . .
C4 C 0.7832(11) 0.5350(9) 0.9492(8) 0.052(4) Uani 1 1 d . . .
H4A H 0.8425 0.5453 0.9666 0.062 Uiso 1 1 calc R . .
C5 C 0.7271(11) 0.5937(8) 0.9140(7) 0.044(4) Uani 1 1 d . . .
H5A H 0.7491 0.6444 0.9040 0.053 Uiso 1 1 calc R . .
C6 C 0.6329(11) 0.5802(8) 0.8911(7) 0.042(3) Uani 1 1 d . . .
C7 C 0.5701(13) 0.6425(7) 0.8588(7) 0.050(4) Uani 1 1 d . . .
H7A H 0.5914 0.6934 0.8518 0.060 Uiso 1 1 calc R . .
C8 C 0.4800(13) 0.6344(7) 0.8368(7) 0.049(4) Uani 1 1 d . . .
H8A H 0.4402 0.6776 0.8132 0.059 Uiso 1 1 calc R . .
C9 C 0.4486(12) 0.5595(7) 0.8504(7) 0.044(4) Uani 1 1 d . . .
H9A H 0.3838 0.5535 0.8375 0.053 Uiso 1 1 calc R . .
C10 C 0.5051(10) 0.4947(7) 0.8810(6) 0.032(3) Uani 1 1 d . . .
C11 C 0.6030(9) 0.5026(7) 0.9019(5) 0.028(3) Uani 1 1 d . . .
C12 C 0.4551(10) 0.4206(7) 0.8947(6) 0.035(3) Uani 1 1 d . . .
H12A H 0.3758 0.4372 0.9071 0.042 Uiso 1 1 calc R . .
H12B H 0.4751 0.3916 0.9397 0.042 Uiso 1 1 calc R . .
P12 P 0.4844(2) 0.34670(17) 0.82337(15) 0.0262(7) Uani 1 1 d . . .
C13 C 0.8528(9) 0.3510(6) 0.8147(6) 0.028(3) Uani 1 1 d . . .
H13A H 0.8663 0.3833 0.8517 0.034 Uiso 1 1 calc R . .
C14 C 0.8192(10) 0.4092(7) 0.7536(6) 0.037(3) Uani 1 1 d . . .
H14A H 0.7517 0.4442 0.7746 0.044 Uiso 1 1 calc R . .
H14B H 0.8036 0.3793 0.7164 0.044 Uiso 1 1 calc R . .
C15 C 0.9045(10) 0.4598(7) 0.7157(8) 0.044(3) Uani 1 1 d . . .
H15A H 0.9144 0.4946 0.7512 0.053 Uiso 1 1 calc R . .
H15B H 0.8800 0.4939 0.6745 0.053 Uiso 1 1 calc R . .
C16 C 1.0136(10) 0.4072(8) 0.6857(7) 0.042(3) Uani 1 1 d . . .
H16A H 1.0059 0.3771 0.6459 0.050 Uiso 1 1 calc R . .
H16B H 1.0695 0.4412 0.6646 0.050 Uiso 1 1 calc R . .
C17 C 1.0490(9) 0.3500(7) 0.7464(7) 0.039(3) Uani 1 1 d . . .
H17A H 1.0638 0.3802 0.7837 0.046 Uiso 1 1 calc R . .
H17B H 1.1167 0.3152 0.7255 0.046 Uiso 1 1 calc R . .
C18 C 0.9622(9) 0.2991(7) 0.7836(7) 0.032(3) Uani 1 1 d . . .
H18A H 0.9867 0.2640 0.8243 0.038 Uiso 1 1 calc R . .
H18B H 0.9522 0.2653 0.7473 0.038 Uiso 1 1 calc R . .
C19 C 0.8062(10) 0.2056(6) 0.9078(6) 0.031(3) Uani 1 1 d . . .
H19A H 0.8612 0.1783 0.8677 0.037 Uiso 1 1 calc R . .
C20 C 0.8681(10) 0.2176(7) 0.9658(6) 0.032(3) Uani 1 1 d . . .
H20A H 0.9210 0.2536 0.9438 0.039 Uiso 1 1 calc R . .
H20B H 0.8166 0.2424 1.0081 0.039 Uiso 1 1 calc R . .
C21 C 0.9266(9) 0.1392(7) 0.9924(7) 0.034(3) Uani 1 1 d . . .
H21A H 0.9837 0.1179 0.9509 0.040 Uiso 1 1 calc R . .
H21B H 0.9623 0.1483 1.0313 0.040 Uiso 1 1 calc R . .
C22 C 0.8540(11) 0.0786(7) 1.0225(6) 0.039(3) Uani 1 1 d . . .
H22A H 0.8038 0.0955 1.0688 0.046 Uiso 1 1 calc R . .
H22B H 0.8980 0.0273 1.0340 0.046 Uiso 1 1 calc R . .
C23 C 0.7900(11) 0.0686(7) 0.9670(7) 0.037(3) Uani 1 1 d . . .
H23A H 0.7378 0.0322 0.9896 0.045 Uiso 1 1 calc R . .
H23B H 0.8400 0.0441 0.9239 0.045 Uiso 1 1 calc R . .
C24 C 0.7272(11) 0.1487(7) 0.9400(7) 0.037(3) Uani 1 1 d . . .
H24A H 0.6895 0.1396 0.9022 0.044 Uiso 1 1 calc R . .
H24B H 0.6723 0.1715 0.9819 0.044 Uiso 1 1 calc R . .
C25 C 0.4417(10) 0.4111(7) 0.7453(6) 0.035(3) Uani 1 1 d . . .
H25A H 0.3975 0.4600 0.7673 0.042 Uiso 1 1 calc R . .
C26 C 0.3700(10) 0.3804(7) 0.7029(6) 0.035(3) Uani 1 1 d . . .
H26A H 0.4114 0.3340 0.6765 0.042 Uiso 1 1 calc R . .
H26B H 0.3061 0.3635 0.7380 0.042 Uiso 1 1 calc R . .
C27 C 0.3337(10) 0.4458(8) 0.6479(6) 0.040(3) Uani 1 1 d . . .
H27A H 0.2875 0.4260 0.6211 0.048 Uiso 1 1 calc R . .
H27B H 0.2897 0.4909 0.6750 0.048 Uiso 1 1 calc R . .
C28 C 0.4272(10) 0.4742(7) 0.5932(6) 0.042(3) Uani 1 1 d . . .
H28A H 0.3997 0.5183 0.5601 0.050 Uiso 1 1 calc R . .
H28B H 0.4673 0.4306 0.5627 0.050 Uiso 1 1 calc R . .
C29 C 0.5045(10) 0.5028(7) 0.6324(6) 0.035(3) Uani 1 1 d . . .
H29A H 0.4680 0.5517 0.6565 0.042 Uiso 1 1 calc R . .
H29B H 0.5693 0.5155 0.5955 0.042 Uiso 1 1 calc R . .
C30 C 0.5395(9) 0.4384(7) 0.6911(7) 0.031(3) Uani 1 1 d . . .
H30A H 0.5852 0.3925 0.6661 0.037 Uiso 1 1 calc R . .
H30B H 0.5834 0.4600 0.7185 0.037 Uiso 1 1 calc R . .
C31 C 0.3824(9) 0.2820(6) 0.8628(6) 0.026(3) Uani 1 1 d . . .
H31A H 0.3777 0.2518 0.8215 0.031 Uiso 1 1 calc R . .
C32 C 0.4186(10) 0.2194(7) 0.9222(6) 0.033(3) Uani 1 1 d . . .
H32A H 0.4918 0.1911 0.9021 0.039 Uiso 1 1 calc R . .
H32B H 0.4220 0.2461 0.9654 0.039 Uiso 1 1 calc R . .
C33 C 0.3401(10) 0.1605(8) 0.9462(7) 0.040(3) Uani 1 1 d . . .
H33A H 0.3611 0.1238 0.9871 0.048 Uiso 1 1 calc R . .
H33B H 0.3444 0.1288 0.9045 0.048 Uiso 1 1 calc R . .
C34 C 0.2239(11) 0.2020(8) 0.9715(7) 0.046(4) Uani 1 1 d . . .
H34A H 0.1749 0.1620 0.9818 0.055 Uiso 1 1 calc R . .
H34B H 0.2174 0.2262 1.0180 0.055 Uiso 1 1 calc R . .
C35 C 0.1880(9) 0.2658(8) 0.9152(6) 0.035(3) Uani 1 1 d . . .
H35A H 0.1839 0.2412 0.8710 0.042 Uiso 1 1 calc R . .
H35B H 0.1151 0.2940 0.9364 0.042 Uiso 1 1 calc R . .
C36 C 0.2665(9) 0.3238(7) 0.8935(6) 0.032(3) Uani 1 1 d . . .
H36A H 0.2659 0.3514 0.9371 0.038 Uiso 1 1 calc R . .
H36B H 0.2435 0.3641 0.8557 0.038 Uiso 1 1 calc R . .
Pd41 Pd 0.78829(7) 0.18994(5) 0.31567(5) 0.0284(3) Uani 1 1 d . . .
Cl41 Cl 0.6749(3) 0.31339(19) 0.31042(17) 0.0529(10) Uani 1 1 d . . .
Cl42 Cl 0.8034(3) 0.19516(17) 0.18611(15) 0.0358(7) Uani 1 1 d . . .
P41 P 0.7617(2) 0.20030(17) 0.43912(16) 0.0270(7) Uani 1 1 d . . .
C41 C 0.8399(10) 0.1348(6) 0.4998(6) 0.031(3) Uani 1 1 d . . .
H41A H 0.9160 0.1253 0.4720 0.037 Uiso 1 1 calc R . .
H41B H 0.8383 0.1648 0.5420 0.037 Uiso 1 1 calc R . .
C42 C 0.8090(10) 0.0543(7) 0.5313(6) 0.034(3) Uani 1 1 d . . .
C43 C 0.7374(10) 0.0554(7) 0.5984(6) 0.036(3) Uani 1 1 d . . .
H43A H 0.7130 0.1044 0.6201 0.043 Uiso 1 1 calc R . .
C44 C 0.6974(10) -0.0138(7) 0.6374(6) 0.033(3) Uani 1 1 d . . .
H44A H 0.6446 -0.0103 0.6824 0.039 Uiso 1 1 calc R . .
C45 C 0.7362(10) -0.0830(7) 0.6087(6) 0.032(3) Uani 1 1 d . . .
H45A H 0.7112 -0.1296 0.6341 0.038 Uiso 1 1 calc R . .
C46 C 0.8160(9) -0.0894(6) 0.5393(6) 0.025(3) Uani 1 1 d . . .
C47 C 0.8559(9) -0.1653(7) 0.5154(6) 0.029(3) Uani 1 1 d . . .
H47A H 0.8299 -0.2102 0.5438 0.034 Uiso 1 1 calc R . .
C48 C 0.9326(9) -0.1749(6) 0.4510(6) 0.026(3) Uani 1 1 d . . .
H48A H 0.9605 -0.2261 0.4342 0.032 Uiso 1 1 calc R . .
C49 C 0.9683(10) -0.1085(7) 0.4110(6) 0.033(3) Uani 1 1 d . . .
H49A H 1.0220 -0.1158 0.3668 0.040 Uiso 1 1 calc R . .
C50 C 0.9311(8) -0.0321(6) 0.4312(6) 0.025(3) Uani 1 1 d . . .
C51 C 0.8521(9) -0.0198(6) 0.4999(6) 0.026(3) Uani 1 1 d . . .
C52 C 0.9808(9) 0.0325(7) 0.3779(7) 0.038(3) Uani 1 1 d . . .
H52A H 1.0558 0.0098 0.3549 0.045 Uiso 1 1 calc R . .
H52B H 0.9852 0.0753 0.4074 0.045 Uiso 1 1 calc R . .
P52 P 0.9140(2) 0.07813(17) 0.30332(16) 0.0254(7) Uani 1 1 d . . .
C53 C 0.7918(9) 0.2970(6) 0.4540(6) 0.025(3) Uani 1 1 d . . .
H53A H 0.7376 0.3374 0.4339 0.030 Uiso 1 1 calc R . .
C54 C 0.7782(10) 0.3152(6) 0.5337(6) 0.030(3) Uani 1 1 d . . .
H54A H 0.8307 0.2776 0.5568 0.037 Uiso 1 1 calc R . .
H54B H 0.7045 0.3086 0.5617 0.037 Uiso 1 1 calc R . .
C55 C 0.7964(9) 0.4007(6) 0.5369(6) 0.030(3) Uani 1 1 d . . .
H55A H 0.7397 0.4384 0.5178 0.036 Uiso 1 1 calc R . .
H55B H 0.7903 0.4108 0.5888 0.036 Uiso 1 1 calc R . .
C56 C 0.9064(10) 0.4143(7) 0.4918(6) 0.034(3) Uani 1 1 d . . .
H56A H 0.9631 0.3807 0.5142 0.041 Uiso 1 1 calc R . .
H56B H 0.9140 0.4703 0.4927 0.041 Uiso 1 1 calc R . .
C57 C 0.9228(11) 0.3948(6) 0.4110(6) 0.037(3) Uani 1 1 d . . .
H57A H 0.8728 0.4333 0.3864 0.044 Uiso 1 1 calc R . .
H57B H 0.9976 0.3997 0.3843 0.044 Uiso 1 1 calc R . .
C58 C 0.9021(10) 0.3117(7) 0.4073(7) 0.039(3) Uani 1 1 d . . .
H58A H 0.9595 0.2731 0.4247 0.047 Uiso 1 1 calc R . .
H58B H 0.9061 0.3030 0.3554 0.047 Uiso 1 1 calc R . .
C59 C 0.6206(9) 0.1929(6) 0.4884(6) 0.028(3) Uani 1 1 d . . .
H59A H 0.6221 0.1758 0.5411 0.034 Uiso 1 1 calc R . .
C60 C 0.5809(9) 0.1263(7) 0.4577(6) 0.031(3) Uani 1 1 d . . .
H60A H 0.5775 0.1413 0.4055 0.037 Uiso 1 1 calc R . .
H60B H 0.6332 0.0767 0.4596 0.037 Uiso 1 1 calc R . .
C61 C 0.4695(10) 0.1119(7) 0.5021(7) 0.039(3) Uani 1 1 d . . .
H61A H 0.4435 0.0729 0.4786 0.047 Uiso 1 1 calc R . .
H61B H 0.4750 0.0896 0.5525 0.047 Uiso 1 1 calc R . .
C62 C 0.3882(10) 0.1891(7) 0.5066(7) 0.041(3) Uani 1 1 d . . .
H62A H 0.3188 0.1790 0.5395 0.049 Uiso 1 1 calc R . .
H62B H 0.3747 0.2071 0.4569 0.049 Uiso 1 1 calc R . .
C63 C 0.4295(10) 0.2544(8) 0.5359(8) 0.047(4) Uani 1 1 d . . .
H63A H 0.4362 0.2386 0.5874 0.056 Uiso 1 1 calc R . .
H63B H 0.3766 0.3038 0.5358 0.056 Uiso 1 1 calc R . .
C64 C 0.5404(10) 0.2696(7) 0.4882(7) 0.039(3) Uani 1 1 d . . .
H64A H 0.5337 0.2879 0.4371 0.047 Uiso 1 1 calc R . .
H64B H 0.5662 0.3113 0.5084 0.047 Uiso 1 1 calc R . .
C65 C 0.8678(10) -0.0063(7) 0.2765(7) 0.039(3) Uani 1 1 d . . .
H65A H 0.9203 -0.0534 0.2887 0.047 Uiso 1 1 calc R . .
C66 C 0.8705(12) -0.0097(8) 0.1962(7) 0.048(4) Uani 1 1 d . . .
H66A H 0.9439 -0.0045 0.1666 0.058 Uiso 1 1 calc R . .
H66B H 0.8192 0.0352 0.1800 0.058 Uiso 1 1 calc R . .
C67 C 0.8403(10) -0.0876(8) 0.1827(6) 0.038(3) Uani 1 1 d . . .
H67A H 0.8360 -0.0861 0.1305 0.045 Uiso 1 1 calc R . .
H67B H 0.8979 -0.1317 0.1917 0.045 Uiso 1 1 calc R . .
C68 C 0.7328(11) -0.1038(9) 0.2320(7) 0.047(4) Uani 1 1 d . . .
H68A H 0.6734 -0.0650 0.2172 0.057 Uiso 1 1 calc R . .
H68B H 0.7212 -0.1574 0.2249 0.057 Uiso 1 1 calc R . .
C69 C 0.7291(13) -0.0985(9) 0.3107(7) 0.053(4) Uani 1 1 d . . .
H69A H 0.7804 -0.1429 0.3275 0.064 Uiso 1 1 calc R . .
H69B H 0.6556 -0.1042 0.3398 0.064 Uiso 1 1 calc R . .
C70 C 0.7571(10) -0.0210(8) 0.3258(7) 0.043(4) Uani 1 1 d . . .
H70A H 0.7599 -0.0227 0.3784 0.052 Uiso 1 1 calc R . .
H70B H 0.7002 0.0232 0.3160 0.052 Uiso 1 1 calc R . .
C71 C 1.0302(9) 0.1053(6) 0.2322(6) 0.026(3) Uani 1 1 d . . .
H71A H 1.0048 0.1192 0.1851 0.031 Uiso 1 1 calc R . .
C72 C 1.0639(10) 0.1805(7) 0.2514(6) 0.034(3) Uani 1 1 d . . .
H72A H 0.9999 0.2225 0.2609 0.041 Uiso 1 1 calc R . .
H72B H 1.0922 0.1686 0.2969 0.041 Uiso 1 1 calc R . .
C73 C 1.1505(11) 0.2105(7) 0.1887(7) 0.039(3) Uani 1 1 d . . .
H73A H 1.1716 0.2579 0.2029 0.047 Uiso 1 1 calc R . .
H73B H 1.1202 0.2262 0.1442 0.047 Uiso 1 1 calc R . .
C74 C 1.2513(11) 0.1470(8) 0.1702(8) 0.047(4) Uani 1 1 d . . .
H74A H 1.3033 0.1667 0.1269 0.056 Uiso 1 1 calc R . .
H74B H 1.2870 0.1354 0.2124 0.056 Uiso 1 1 calc R . .
C75 C 1.2175(10) 0.0719(7) 0.1533(6) 0.034(3) Uani 1 1 d . . .
H75A H 1.1887 0.0830 0.1080 0.040 Uiso 1 1 calc R . .
H75B H 1.2821 0.0304 0.1437 0.040 Uiso 1 1 calc R . .
C76 C 1.1318(9) 0.0405(6) 0.2163(6) 0.027(3) Uani 1 1 d . . .
H76A H 1.1613 0.0261 0.2612 0.033 Uiso 1 1 calc R . .
H76B H 1.1118 -0.0075 0.2024 0.033 Uiso 1 1 calc R . .
C81 C 0.4376(14) 0.8649(12) 0.8406(13) 0.112(9) Uani 1 1 d . . .
H81A H 0.3584 0.8680 0.8478 0.134 Uiso 1 1 calc R . .
H81B H 0.4645 0.8158 0.8684 0.134 Uiso 1 1 calc R . .
Cl3 Cl 0.4604(5) 0.9384(4) 0.8748(3) 0.1085(19) Uani 1 1 d . . .
Cl4 Cl 0.5000(4) 0.8569(4) 0.7408(3) 0.0965(18) Uani 1 1 d . . .
C82 C 0.6856(15) 0.6359(8) 0.6515(8) 0.065(5) Uani 1 1 d . . .
H82A H 0.6153 0.6678 0.6465 0.078 Uiso 1 1 calc R . .
H82B H 0.6712 0.5874 0.6838 0.078 Uiso 1 1 calc R . .
Cl5 Cl 0.7567(4) 0.6903(2) 0.6906(2) 0.0731(13) Uani 1 1 d . . .
Cl6 Cl 0.7627(4) 0.6097(2) 0.5634(2) 0.0707(12) Uani 1 1 d . . .
C83 C 1.0977(13) 0.6259(8) 0.8389(7) 0.058(4) Uani 1 1 d . . .
Cl7 Cl 1.1492(4) 0.5236(2) 0.8428(4) 0.074(2) Uani 0.67 1 d P . .
Cl8 Cl 1.0278(3) 0.6515(2) 0.92895(19) 0.0234(9) Uani 0.67 1 d P . .
Cl9 Cl 1.0128(10) 0.6102(7) 0.7877(5) 0.142(4) Uani 0.67 1 d P . .

loop_
_atom_site_aniso_label
_atom_site_aniso_U_11
_atom_site_aniso_U_22
_atom_site_aniso_U_33
_atom_site_aniso_U_23
_atom_site_aniso_U_13
_atom_site_aniso_U_12
Pd1 0.0250(5) 0.0247(5) 0.0230(5) -0.0085(4) -0.0037(4) -0.0006(4)
Cl1 0.0307(16) 0.0350(16) 0.0356(16) -0.0177(14) -0.0053(13) 0.0066(13)
Cl2 0.0331(17) 0.0414(17) 0.0372(16) -0.0220(15) -0.0113(13) 0.0028(14)
P1 0.0267(16) 0.0234(15) 0.0215(15) -0.0056(13) -0.0032(12) -0.0022(13)
C1 0.052(8) 0.027(6) 0.023(6) -0.013(5) -0.003(6) 0.006(6)
C2 0.024(6) 0.041(7) 0.017(5) -0.014(5) 0.002(5) -0.003(5)
C3 0.039(8) 0.056(9) 0.047(8) -0.030(7) -0.018(6) 0.004(7)
C4 0.036(8) 0.067(10) 0.059(9) -0.048(9) -0.003(7) -0.007(8)
C5 0.049(9) 0.038(8) 0.047(8) -0.027(7) 0.007(7) -0.019(7)
C6 0.056(9) 0.041(8) 0.031(7) -0.023(6) -0.002(6) -0.011(7)
C7 0.087(12) 0.018(6) 0.042(8) 0.000(6) -0.009(8) -0.009(7)
C8 0.087(12) 0.021(7) 0.049(8) -0.009(6) -0.037(8) 0.003(7)
C9 0.078(11) 0.022(6) 0.040(7) -0.004(6) -0.032(7) -0.004(7)
C10 0.042(8) 0.022(6) 0.035(7) -0.008(5) -0.011(6) -0.010(5)
C11 0.034(7) 0.038(7) 0.014(5) -0.014(5) -0.004(5) -0.004(6)
C12 0.031(7) 0.038(7) 0.030(6) -0.011(6) -0.005(5) 0.009(6)
P12 0.0272(16) 0.0283(16) 0.0233(15) -0.0112(13) -0.0036(13) -0.0019(13)
C13 0.036(7) 0.027(6) 0.024(6) -0.016(5) -0.008(5) -0.001(5)
C14 0.042(8) 0.037(7) 0.025(6) 0.001(6) -0.001(6) 0.001(6)
C15 0.028(7) 0.037(7) 0.054(8) 0.012(7) 0.004(6) -0.002(6)
C16 0.040(8) 0.046(8) 0.033(7) 0.020(6) 0.001(6) -0.017(6)
C17 0.012(6) 0.047(8) 0.049(8) -0.009(7) 0.002(5) 0.007(5)
C18 0.032(7) 0.024(6) 0.036(7) 0.000(5) 0.003(5) -0.013(5)
C19 0.042(7) 0.025(6) 0.024(6) -0.006(5) 0.000(5) -0.006(5)
C20 0.040(7) 0.030(6) 0.032(6) -0.016(6) -0.010(6) -0.005(6)
C21 0.030(7) 0.036(7) 0.033(7) -0.011(6) -0.007(5) 0.004(6)
C22 0.055(9) 0.031(7) 0.023(6) 0.001(6) 0.003(6) -0.009(6)
C23 0.047(8) 0.025(6) 0.032(7) 0.006(6) 0.000(6) -0.004(6)
C24 0.053(8) 0.028(6) 0.038(7) -0.004(6) -0.027(6) -0.007(6)
C25 0.035(7) 0.027(6) 0.034(7) -0.006(6) 0.000(6) 0.008(5)
C26 0.037(7) 0.037(7) 0.033(7) -0.010(6) -0.012(6) -0.001(6)
C27 0.047(8) 0.048(8) 0.018(6) -0.011(6) -0.005(6) 0.011(6)
C28 0.045(8) 0.036(7) 0.026(6) 0.005(6) 0.012(6) 0.005(6)
C29 0.043(8) 0.027(6) 0.034(7) -0.008(6) -0.007(6) -0.003(6)
C30 0.019(6) 0.033(7) 0.042(7) -0.007(6) -0.004(5) -0.007(5)
C31 0.033(7) 0.024(6) 0.021(6) -0.005(5) -0.001(5) -0.009(5)
C32 0.045(8) 0.032(7) 0.022(6) -0.001(5) -0.010(5) -0.004(6)
C33 0.029(7) 0.054(8) 0.045(8) 0.000(7) -0.016(6) -0.022(6)
C34 0.048(9) 0.061(9) 0.036(7) -0.010(7) -0.004(7) -0.028(7)
C35 0.018(6) 0.058(8) 0.032(7) -0.015(6) 0.001(5) -0.013(6)
C36 0.029(7) 0.040(7) 0.024(6) -0.012(6) 0.001(5) -0.004(6)
Pd41 0.0343(5) 0.0259(5) 0.0259(5) -0.0095(4) -0.0108(4) 0.0033(4)
Cl41 0.075(3) 0.0418(19) 0.0387(18) -0.0177(16) -0.0302(17) 0.0324(18)
Cl42 0.0469(19) 0.0343(16) 0.0272(15) -0.0098(13) -0.0126(14) 0.0019(14)
P41 0.0299(17) 0.0252(15) 0.0270(15) -0.0084(13) -0.0097(13) 0.0014(13)
C41 0.039(7) 0.024(6) 0.035(7) -0.002(5) -0.019(6) -0.007(5)
C42 0.039(7) 0.034(7) 0.026(6) -0.007(6) -0.013(5) 0.012(6)
C43 0.042(8) 0.036(7) 0.031(7) -0.013(6) -0.016(6) 0.009(6)
C44 0.043(7) 0.037(7) 0.009(5) -0.003(5) -0.007(5) 0.018(6)
C45 0.042(7) 0.035(7) 0.023(6) 0.008(5) -0.013(5) -0.017(6)
C46 0.028(6) 0.033(6) 0.021(6) 0.004(5) -0.016(5) -0.012(5)
C47 0.025(6) 0.025(6) 0.039(7) 0.001(5) -0.015(5) -0.001(5)
C48 0.035(7) 0.023(6) 0.022(6) -0.001(5) -0.014(5) 0.002(5)
C49 0.039(7) 0.033(7) 0.018(6) 0.000(5) 0.000(5) 0.008(6)
C50 0.016(6) 0.021(6) 0.034(6) 0.005(5) -0.005(5) -0.002(5)
C51 0.024(6) 0.021(6) 0.030(6) -0.003(5) -0.004(5) -0.002(5)
C52 0.021(6) 0.043(7) 0.042(7) -0.001(6) -0.003(6) 0.006(6)
P52 0.0289(17) 0.0219(15) 0.0263(15) -0.0041(13) -0.0080(13) -0.0021(13)
C53 0.021(6) 0.026(6) 0.027(6) -0.004(5) -0.011(5) 0.007(5)
C54 0.031(7) 0.030(6) 0.033(6) -0.013(6) -0.008(5) -0.004(5)
C55 0.035(7) 0.025(6) 0.027(6) -0.009(5) -0.008(5) 0.011(5)
C56 0.034(7) 0.033(7) 0.037(7) 0.002(6) -0.010(6) -0.008(6)
C57 0.057(9) 0.021(6) 0.031(7) -0.004(5) -0.006(6) -0.007(6)
C58 0.030(7) 0.044(8) 0.036(7) -0.007(6) -0.005(6) 0.009(6)
C59 0.027(6) 0.026(6) 0.030(6) -0.012(5) -0.007(5) 0.005(5)
C60 0.032(7) 0.035(7) 0.029(6) -0.014(6) -0.008(5) -0.002(6)
C61 0.044(8) 0.041(7) 0.031(7) 0.001(6) -0.012(6) -0.004(6)
C62 0.036(8) 0.041(8) 0.050(8) -0.021(7) -0.014(6) 0.001(6)
C63 0.032(7) 0.051(8) 0.060(9) -0.029(7) -0.016(7) 0.010(6)
C64 0.033(7) 0.034(7) 0.056(8) -0.021(7) -0.014(6) -0.004(6)
C65 0.033(7) 0.041(7) 0.045(7) -0.026(7) 0.005(6) -0.013(6)
C66 0.059(9) 0.053(9) 0.037(7) -0.023(7) -0.004(7) -0.019(7)
C67 0.039(7) 0.051(8) 0.027(6) -0.014(6) 0.003(6) -0.024(6)
C68 0.051(9) 0.055(9) 0.035(7) -0.012(7) 0.003(6) -0.019(7)
C69 0.062(10) 0.066(10) 0.036(8) -0.017(7) 0.003(7) -0.032(8)
C70 0.039(8) 0.047(8) 0.040(7) -0.021(7) 0.016(6) -0.016(6)
C71 0.032(7) 0.017(5) 0.026(6) -0.006(5) -0.001(5) -0.004(5)
C72 0.033(7) 0.036(7) 0.032(6) -0.006(6) 0.002(5) -0.013(6)
C73 0.057(9) 0.036(7) 0.032(7) -0.004(6) -0.008(6) -0.028(6)
C74 0.043(8) 0.053(9) 0.044(8) -0.007(7) -0.003(7) -0.012(7)
C75 0.041(8) 0.034(7) 0.021(6) 0.000(5) -0.003(5) -0.001(6)
C76 0.026(6) 0.030(6) 0.021(6) -0.006(5) 0.004(5) -0.004(5)
C81 0.034(10) 0.089(14) 0.20(2) -0.063(16) 0.024(12) -0.014(9)
Cl3 0.089(4) 0.126(5) 0.109(4) -0.041(4) -0.010(3) -0.007(3)
Cl4 0.060(3) 0.167(5) 0.067(3) -0.030(3) -0.003(2) -0.032(3)
C82 0.102(14) 0.036(8) 0.066(10) 0.000(8) -0.022(10) -0.033(9)
Cl5 0.104(4) 0.065(3) 0.059(2) -0.004(2) -0.018(2) -0.039(3)
Cl6 0.092(3) 0.048(2) 0.080(3) -0.017(2) -0.034(3) -0.006(2)
C83 0.085(12) 0.051(9) 0.029(7) -0.026(7) -0.002(7) 0.007(8)
Cl7 0.055(3) 0.007(2) 0.128(5) -0.019(3) 0.045(4) -0.002(2)
Cl8 0.031(2) 0.030(2) 0.0118(17) -0.0125(17) -0.0058(16) -0.0015(18)
Cl9 0.171(11) 0.161(10) 0.101(7) -0.014(7) -0.025(7) -0.046(8)

loop_
_atom_type_symbol
_atom_type_description
_atom_type_scat_dispersion_real
_atom_type_scat_dispersion_imag
_atom_type_scat_source
C C 0.0033 0.0016 'International Tables Vol C Tables 4.2.6.8 and 6.1.1.4'
H H 0.0000 0.0000 'International Tables Vol C Tables 4.2.6.8 and 6.1.1.4'
P P 0.1023 0.0942 'International Tables Vol C Tables 4.2.6.8 and 6.1.1.4'
Cl Cl 0.1484 0.1585 'International Tables Vol C Tables 4.2.6.8 and 6.1.1.4'
Pd Pd -0.9988 1.0072 'International Tables Vol C Tables 4.2.6.8 and 6.1.1.4'

loop_
_geom_angle_atom_site_label_1
_geom_angle_atom_site_label_2
_geom_angle_atom_site_label_3
_geom_angle
_geom_angle_site_symmetry_1
_geom_angle_site_symmetry_3
_geom_angle_publ_flag
P1 Pd1 P12 100.92(10) . . ?
P1 Pd1 Cl1 86.50(10) . . ?
P12 Pd1 Cl1 172.51(11) . . ?
P1 Pd1 Cl2 171.82(11) . . ?
P12 Pd1 Cl2 85.30(10) . . ?
Cl1 Pd1 Cl2 87.41(10) . . ?
C13 P1 C19 106.5(5) . . ?
C13 P1 C1 107.3(5) . . ?
C19 P1 C1 102.2(5) . . ?
C13 P1 Pd1 112.8(4) . . ?
C19 P1 Pd1 110.1(4) . . ?
C1 P1 Pd1 116.9(4) . . ?
C2 C1 P1 114.8(8) . . ?
C3 C2 C11 119.9(12) . . ?
C3 C2 C1 113.9(11) . . ?
C11 C2 C1 126.1(10) . . ?
C4 C3 C2 121.9(13) . . ?
C5 C4 C3 121.2(13) . . ?
C4 C5 C6 120.0(13) . . ?
C7 C6 C11 119.5(13) . . ?
C7 C6 C5 120.2(13) . . ?
C11 C6 C5 120.3(12) . . ?
C8 C7 C6 123.4(13) . . ?
C7 C8 C9 116.8(12) . . ?
C10 C9 C8 124.2(13) . . ?
C9 C10 C11 119.0(11) . . ?
C9 C10 C12 116.1(11) . . ?
C11 C10 C12 124.8(11) . . ?
C6 C11 C2 116.4(11) . . ?
C6 C11 C10 117.0(11) . . ?
C2 C11 C10 126.5(11) . . ?
C10 C12 P12 121.9(8) . . ?
C31 P12 C25 108.6(6) . . ?
C31 P12 C12 101.8(5) . . ?
C25 P12 C12 100.3(5) . . ?
C31 P12 Pd1 107.4(4) . . ?
C25 P12 Pd1 111.9(4) . . ?
C12 P12 Pd1 125.5(4) . . ?
C14 C13 C18 109.4(9) . . ?
C14 C13 P1 111.2(8) . . ?
C18 C13 P1 115.8(8) . . ?
C13 C14 C15 113.3(11) . . ?
C14 C15 C16 110.7(10) . . ?
C17 C16 C15 110.7(10) . . ?
C16 C17 C18 111.4(10) . . ?
C17 C18 C13 111.5(9) . . ?
C24 C19 C20 110.0(10) . . ?
C24 C19 P1 112.4(9) . . ?
C20 C19 P1 115.6(8) . . ?
C21 C20 C19 110.7(9) . . ?
C22 C21 C20 113.6(10) . . ?
C21 C22 C23 110.3(10) . . ?
C22 C23 C24 112.8(10) . . ?
C19 C24 C23 109.2(10) . . ?
C30 C25 C26 109.8(10) . . ?
C30 C25 P12 110.6(8) . . ?
C26 C25 P12 118.4(9) . . ?
C27 C26 C25 109.5(10) . . ?
C28 C27 C26 112.4(11) . . ?
C27 C28 C29 111.2(10) . . ?
C28 C29 C30 110.9(10) . . ?
C25 C30 C29 111.5(9) . . ?
C36 C31 C32 109.3(9) . . ?
C36 C31 P12 116.4(8) . . ?
C32 C31 P12 111.9(8) . . ?
C33 C32 C31 110.5(10) . . ?
C32 C33 C34 111.7(11) . . ?
C35 C34 C33 113.3(11) . . ?
C36 C35 C34 110.1(10) . . ?
C35 C36 C31 111.5(9) . . ?
P52 Pd41 P41 99.85(11) . . ?
P52 Pd41 Cl41 170.77(13) . . ?
P41 Pd41 Cl41 87.21(11) . . ?
P52 Pd41 Cl42 87.14(10) . . ?
P41 Pd41 Cl42 172.90(11) . . ?
Cl41 Pd41 Cl42 85.71(11) . . ?
C53 P41 C41 99.9(5) . . ?
C53 P41 C59 108.3(5) . . ?
C41 P41 C59 101.9(6) . . ?
C53 P41 Pd41 109.1(4) . . ?
C41 P41 Pd41 124.1(4) . . ?
C59 P41 Pd41 112.1(4) . . ?
C42 C41 P41 120.5(8) . . ?
C43 C42 C51 119.2(12) . . ?
C43 C42 C41 114.3(10) . . ?
C51 C42 C41 126.4(10) . . ?
C42 C43 C44 123.3(10) . . ?
C45 C44 C43 118.1(10) . . ?
C44 C45 C46 121.7(11) . . ?
C47 C46 C51 123.0(10) . . ?
C47 C46 C45 117.4(10) . . ?
C51 C46 C45 119.5(10) . . ?
C48 C47 C46 119.9(11) . . ?
C47 C48 C49 118.6(10) . . ?
C48 C49 C50 124.2(10) . . ?
C49 C50 C51 118.8(10) . . ?
C49 C50 C52 115.2(9) . . ?
C51 C50 C52 126.0(9) . . ?
C46 C51 C42 118.1(10) . . ?
C46 C51 C50 115.5(9) . . ?
C42 C51 C50 126.4(11) . . ?
C50 C52 P52 118.7(9) . . ?
C65 P52 C52 102.2(6) . . ?
C65 P52 C71 109.7(5) . . ?
C52 P52 C71 101.1(5) . . ?
C65 P52 Pd41 114.4(4) . . ?
C52 P52 Pd41 122.5(4) . . ?
C71 P52 Pd41 105.9(3) . . ?
C54 C53 C58 111.3(9) . . ?
C54 C53 P41 116.9(8) . . ?
C58 C53 P41 111.4(7) . . ?
C53 C54 C55 110.4(10) . . ?
C56 C55 C54 111.3(9) . . ?
C55 C56 C57 111.6(10) . . ?
C58 C57 C56 111.1(10) . . ?
C57 C58 C53 112.5(9) . . ?
C64 C59 C60 110.8(9) . . ?
C64 C59 P41 115.6(9) . . ?
C60 C59 P41 109.4(7) . . ?
C61 C60 C59 111.3(9) . . ?
C62 C61 C60 111.1(11) . . ?
C61 C62 C63 111.6(11) . . ?
C62 C63 C64 111.2(10) . . ?
C59 C64 C63 108.8(10) . . ?
C66 C65 C70 111.5(11) . . ?
C66 C65 P52 117.9(10) . . ?
C70 C65 P52 111.8(7) . . ?
C65 C66 C67 110.9(11) . . ?
C68 C67 C66 112.7(10) . . ?
C69 C68 C67 112.1(12) . . ?
C68 C69 C70 113.0(12) . . ?
C69 C70 C65 110.8(9) . . ?
C72 C71 C76 108.8(9) . . ?
C72 C71 P52 110.0(7) . . ?
C76 C71 P52 116.7(7) . . ?
C73 C72 C71 111.1(9) . . ?
C72 C73 C74 111.8(10) . . ?
C75 C74 C73 109.2(11) . . ?
C76 C75 C74 112.9(9) . . ?
C75 C76 C71 109.5(9) . . ?
Cl3 C81 Cl4 115.1(12) . . ?
Cl5 C82 Cl6 109.5(9) . . ?
Cl9 C83 Cl7 89.5(8) . . ?
Cl9 C83 Cl8 112.1(10) . . ?
Cl7 C83 Cl8 108.7(8) . . ?
C83 Cl7 Cl9 44.0(6) . . ?
C83 Cl9 Cl7 46.5(6) . . ?

loop_
_geom_bond_atom_site_label_1
_geom_bond_atom_site_label_2
_geom_bond_distance
_geom_bond_site_symmetry_2
_geom_bond_publ_flag
Pd1 P1 2.272(3) . ?
Pd1 P12 2.289(3) . ?
Pd1 Cl1 2.357(3) . ?
Pd1 Cl2 2.357(3) . ?
P1 C13 1.835(13) . ?
P1 C19 1.842(12) . ?
P1 C1 1.877(10) . ?
C1 C2 1.520(16) . ?
C2 C3 1.392(17) . ?
C2 C11 1.439(16) . ?
C3 C4 1.38(2) . ?
C4 C5 1.33(2) . ?
C5 C6 1.445(19) . ?
C6 C7 1.392(19) . ?
C6 C11 1.436(17) . ?
C7 C8 1.36(2) . ?
C8 C9 1.398(18) . ?
C9 C10 1.363(16) . ?
C10 C11 1.440(16) . ?
C10 C12 1.501(16) . ?
C12 P12 1.881(11) . ?
P12 C31 1.841(12) . ?
P12 C25 1.855(12) . ?
C13 C14 1.518(16) . ?
C13 C18 1.552(15) . ?
C14 C15 1.519(17) . ?
C15 C16 1.550(16) . ?
C16 C17 1.512(17) . ?
C17 C18 1.532(16) . ?
C19 C24 1.514(17) . ?
C19 C20 1.543(16) . ?
C20 C21 1.514(16) . ?
C21 C22 1.498(17) . ?
C22 C23 1.515(17) . ?
C23 C24 1.560(16) . ?
C25 C30 1.530(16) . ?
C25 C26 1.547(17) . ?
C26 C27 1.520(16) . ?
C27 C28 1.500(17) . ?
C28 C29 1.545(18) . ?
C29 C30 1.551(16) . ?
C31 C36 1.544(15) . ?
C31 C32 1.549(15) . ?
C32 C33 1.518(17) . ?
C33 C34 1.529(18) . ?
C34 C35 1.518(18) . ?
C35 C36 1.505(16) . ?
Pd41 P52 2.278(3) . ?
Pd41 P41 2.278(3) . ?
Pd41 Cl41 2.358(3) . ?
Pd41 Cl42 2.379(3) . ?
P41 C53 1.843(11) . ?
P41 C41 1.846(12) . ?
P41 C59 1.855(12) . ?
C41 C42 1.524(16) . ?
C42 C43 1.371(16) . ?
C42 C51 1.431(14) . ?
C43 C44 1.433(17) . ?
C44 C45 1.331(15) . ?
C45 C46 1.455(15) . ?
C46 C47 1.400(15) . ?
C46 C51 1.423(15) . ?
C47 C48 1.373(15) . ?
C48 C49 1.379(16) . ?
C49 C50 1.381(14) . ?
C50 C51 1.450(14) . ?
C50 C52 1.528(16) . ?
C52 P52 1.836(13) . ?
P52 C65 1.830(12) . ?
P52 C71 1.842(11) . ?
C53 C54 1.524(14) . ?
C53 C58 1.531(16) . ?
C54 C55 1.542(15) . ?
C55 C56 1.511(16) . ?
C56 C57 1.546(15) . ?
C57 C58 1.513(16) . ?
C59 C64 1.523(15) . ?
C59 C60 1.555(15) . ?
C60 C61 1.526(17) . ?
C61 C62 1.533(16) . ?
C62 C63 1.534(17) . ?
C63 C64 1.545(18) . ?
C65 C66 1.503(17) . ?
C65 C70 1.552(16) . ?
C66 C67 1.529(17) . ?
C67 C68 1.524(17) . ?
C68 C69 1.477(17) . ?
C69 C70 1.517(17) . ?
C71 C72 1.545(15) . ?
C71 C76 1.554(14) . ?
C72 C73 1.529(16) . ?
C73 C74 1.537(18) . ?
C74 C75 1.527(17) . ?
C75 C76 1.533(15) . ?
C81 Cl3 1.586(18) . ?
C81 Cl4 1.86(2) . ?
C82 Cl5 1.746(15) . ?
C82 Cl6 1.775(16) . ?
C83 Cl9 1.691(19) . ?
C83 Cl7 1.766(14) . ?
C83 Cl8 1.778(12) . ?
Cl7 Cl9 2.434(14) . ?

loop_
_geom_torsion_atom_site_label_1
_geom_torsion_atom_site_label_2
_geom_torsion_atom_site_label_3
_geom_torsion_atom_site_label_4
_geom_torsion
_geom_torsion_site_symmetry_1
_geom_torsion_site_symmetry_2
_geom_torsion_site_symmetry_3
_geom_torsion_site_symmetry_4
_geom_torsion_publ_flag
P12 Pd1 P1 C13 -111.4(4) . . . . ?
Cl1 Pd1 P1 C13 67.6(4) . . . . ?
Cl2 Pd1 P1 C13 109.5(9) . . . . ?
P12 Pd1 P1 C19 129.8(4) . . . . ?
Cl1 Pd1 P1 C19 -51.2(4) . . . . ?
Cl2 Pd1 P1 C19 -9.3(9) . . . . ?
P12 Pd1 P1 C1 13.8(5) . . . . ?
Cl1 Pd1 P1 C1 -167.2(4) . . . . ?
Cl2 Pd1 P1 C1 -125.3(8) . . . . ?
C13 P1 C1 C2 25.7(11) . . . . ?
C19 P1 C1 C2 137.5(9) . . . . ?
Pd1 P1 C1 C2 -102.2(9) . . . . ?
P1 C1 C2 C3 -90.2(11) . . . . ?
P1 C1 C2 C11 86.8(12) . . . . ?
C11 C2 C3 C4 -5.3(17) . . . . ?
C1 C2 C3 C4 172.0(11) . . . . ?
C2 C3 C4 C5 0.9(19) . . . . ?
C3 C4 C5 C6 3.7(19) . . . . ?
C4 C5 C6 C7 175.8(12) . . . . ?
C4 C5 C6 C11 -3.9(17) . . . . ?
C11 C6 C7 C8 0.4(19) . . . . ?
C5 C6 C7 C8 -179.2(12) . . . . ?
C6 C7 C8 C9 2(2) . . . . ?
C7 C8 C9 C10 -3(2) . . . . ?
C8 C9 C10 C11 0.8(19) . . . . ?
C8 C9 C10 C12 177.0(12) . . . . ?
C7 C6 C11 C2 180.0(10) . . . . ?
C5 C6 C11 C2 -0.4(15) . . . . ?
C7 C6 C11 C10 -2.7(16) . . . . ?
C5 C6 C11 C10 177.0(10) . . . . ?
C3 C2 C11 C6 4.8(15) . . . . ?
C1 C2 C11 C6 -172.1(10) . . . . ?
C3 C2 C11 C10 -172.3(11) . . . . ?
C1 C2 C11 C10 10.9(16) . . . . ?
C9 C10 C11 C6 2.1(16) . . . . ?
C12 C10 C11 C6 -173.8(10) . . . . ?
C9 C10 C11 C2 179.2(10) . . . . ?
C12 C10 C11 C2 3.2(17) . . . . ?
C9 C10 C12 P12 90.0(12) . . . . ?
C11 C10 C12 P12 -94.0(13) . . . . ?
C10 C12 P12 C31 -169.0(10) . . . . ?
C10 C12 P12 C25 -57.3(11) . . . . ?
C10 C12 P12 Pd1 69.3(11) . . . . ?
P1 Pd1 P12 C31 -115.2(4) . . . . ?
Cl1 Pd1 P12 C31 72.6(10) . . . . ?
Cl2 Pd1 P12 C31 59.4(4) . . . . ?
P1 Pd1 P12 C25 125.6(4) . . . . ?
Cl1 Pd1 P12 C25 -46.6(11) . . . . ?
Cl2 Pd1 P12 C25 -59.8(5) . . . . ?
P1 Pd1 P12 C12 4.0(5) . . . . ?
Cl1 Pd1 P12 C12 -168.2(10) . . . . ?
Cl2 Pd1 P12 C12 178.6(5) . . . . ?
C19 P1 C13 C14 158.4(7) . . . . ?
C1 P1 C13 C14 -92.7(8) . . . . ?
Pd1 P1 C13 C14 37.6(8) . . . . ?
C19 P1 C13 C18 32.6(9) . . . . ?
C1 P1 C13 C18 141.5(8) . . . . ?
Pd1 P1 C13 C18 -88.2(8) . . . . ?
C18 C13 C14 C15 -55.1(12) . . . . ?
P1 C13 C14 C15 175.6(8) . . . . ?
C13 C14 C15 C16 55.5(14) . . . . ?
C14 C15 C16 C17 -54.9(15) . . . . ?
C15 C16 C17 C18 56.1(14) . . . . ?
C16 C17 C18 C13 -56.8(13) . . . . ?
C14 C13 C18 C17 54.9(13) . . . . ?
P1 C13 C18 C17 -178.4(8) . . . . ?
C13 P1 C19 C24 -171.1(8) . . . . ?
C1 P1 C19 C24 76.4(9) . . . . ?
Pd1 P1 C19 C24 -48.5(8) . . . . ?
C13 P1 C19 C20 61.4(9) . . . . ?
C1 P1 C19 C20 -51.0(10) . . . . ?
Pd1 P1 C19 C20 -176.0(7) . . . . ?
C24 C19 C20 C21 57.5(12) . . . . ?
P1 C19 C20 C21 -173.8(8) . . . . ?
C19 C20 C21 C22 -55.7(13) . . . . ?
C20 C21 C22 C23 53.3(13) . . . . ?
C21 C22 C23 C24 -53.6(13) . . . . ?
C20 C19 C24 C23 -57.4(12) . . . . ?
P1 C19 C24 C23 172.2(7) . . . . ?
C22 C23 C24 C19 56.8(13) . . . . ?
C31 P12 C25 C30 -155.4(7) . . . . ?
C12 P12 C25 C30 98.3(8) . . . . ?
Pd1 P12 C25 C30 -36.9(9) . . . . ?
C31 P12 C25 C26 -27.4(9) . . . . ?
C12 P12 C25 C26 -133.7(9) . . . . ?
Pd1 P12 C25 C26 91.1(8) . . . . ?
C30 C25 C26 C27 -58.4(12) . . . . ?
P12 C25 C26 C27 173.2(7) . . . . ?
C25 C26 C27 C28 59.2(12) . . . . ?
C26 C27 C28 C29 -56.6(13) . . . . ?
C27 C28 C29 C30 52.8(12) . . . . ?
C26 C25 C30 C29 56.7(12) . . . . ?
P12 C25 C30 C29 -170.8(7) . . . . ?
C28 C29 C30 C25 -53.8(12) . . . . ?
C25 P12 C31 C36 -60.2(9) . . . . ?
C12 P12 C31 C36 45.1(9) . . . . ?
Pd1 P12 C31 C36 178.6(7) . . . . ?
C25 P12 C31 C32 173.2(7) . . . . ?
C12 P12 C31 C32 -81.5(8) . . . . ?
Pd1 P12 C31 C32 51.9(7) . . . . ?
C36 C31 C32 C33 57.1(12) . . . . ?
P12 C31 C32 C33 -172.5(8) . . . . ?
C31 C32 C33 C34 -54.2(13) . . . . ?
C32 C33 C34 C35 53.1(14) . . . . ?
C33 C34 C35 C36 -53.9(13) . . . . ?
C34 C35 C36 C31 57.2(12) . . . . ?
C32 C31 C36 C35 -59.4(12) . . . . ?
P12 C31 C36 C35 172.7(8) . . . . ?
P52 Pd41 P41 C53 122.1(4) . . . . ?
Cl41 Pd41 P41 C53 -51.9(4) . . . . ?
Cl42 Pd41 P41 C53 -47.4(11) . . . . ?
P52 Pd41 P41 C41 5.1(5) . . . . ?
Cl41 Pd41 P41 C41 -168.9(5) . . . . ?
Cl42 Pd41 P41 C41 -164.4(10) . . . . ?
P52 Pd41 P41 C59 -117.9(4) . . . . ?
Cl41 Pd41 P41 C59 68.1(4) . . . . ?
Cl42 Pd41 P41 C59 72.6(11) . . . . ?
C53 P41 C41 C42 155.6(9) . . . . ?
C59 P41 C41 C42 44.3(10) . . . . ?
Pd41 P41 C41 C42 -83.2(10) . . . . ?
P41 C41 C42 C43 -90.7(12) . . . . ?
P41 C41 C42 C51 93.3(13) . . . . ?
C51 C42 C43 C44 -4.1(18) . . . . ?
C41 C42 C43 C44 179.6(11) . . . . ?
C42 C43 C44 C45 3.6(18) . . . . ?
C43 C44 C45 C46 -0.8(17) . . . . ?
C44 C45 C46 C47 176.9(11) . . . . ?
C44 C45 C46 C51 -1.4(17) . . . . ?
C51 C46 C47 C48 -0.6(17) . . . . ?
C45 C46 C47 C48 -178.9(10) . . . . ?
C46 C47 C48 C49 -0.2(16) . . . . ?
C47 C48 C49 C50 -0.7(18) . . . . ?
C48 C49 C50 C51 2.3(18) . . . . ?
C48 C49 C50 C52 -179.0(11) . . . . ?
C47 C46 C51 C42 -177.3(10) . . . . ?
C45 C46 C51 C42 1.0(16) . . . . ?
C47 C46 C51 C50 2.2(16) . . . . ?
C45 C46 C51 C50 -179.6(10) . . . . ?
C43 C42 C51 C46 1.7(17) . . . . ?
C41 C42 C51 C46 177.5(10) . . . . ?
C43 C42 C51 C50 -177.7(11) . . . . ?
C41 C42 C51 C50 -1.9(19) . . . . ?
C49 C50 C51 C46 -2.9(15) . . . . ?
C52 C50 C51 C46 178.6(11) . . . . ?
C49 C50 C51 C42 176.5(11) . . . . ?
C52 C50 C51 C42 -2.0(19) . . . . ?
C49 C50 C52 P52 90.8(11) . . . . ?
C51 C50 C52 P52 -90.7(13) . . . . ?
C50 C52 P52 C65 -37.7(9) . . . . ?
C50 C52 P52 C71 -150.9(8) . . . . ?
C50 C52 P52 Pd41 92.0(9) . . . . ?
P41 Pd41 P52 C65 114.4(5) . . . . ?
Cl41 Pd41 P52 C65 -106.1(9) . . . . ?
Cl42 Pd41 P52 C65 -66.9(5) . . . . ?
P41 Pd41 P52 C52 -9.9(5) . . . . ?
Cl41 Pd41 P52 C52 129.6(8) . . . . ?
Cl42 Pd41 P52 C52 168.8(5) . . . . ?
P41 Pd41 P52 C71 -124.6(4) . . . . ?
Cl41 Pd41 P52 C71 14.9(9) . . . . ?
Cl42 Pd41 P52 C71 54.1(4) . . . . ?
C41 P41 C53 C54 -48.8(9) . . . . ?
C59 P41 C53 C54 57.4(9) . . . . ?
Pd41 P41 C53 C54 179.8(7) . . . . ?
C41 P41 C53 C58 80.8(9) . . . . ?
C59 P41 C53 C58 -173.0(8) . . . . ?
Pd41 P41 C53 C58 -50.7(8) . . . . ?
C58 C53 C54 C55 55.5(12) . . . . ?
P41 C53 C54 C55 -174.9(7) . . . . ?
C53 C54 C55 C56 -56.7(12) . . . . ?
C54 C55 C56 C57 55.9(13) . . . . ?
C55 C56 C57 C58 -54.0(13) . . . . ?
C56 C57 C58 C53 53.3(14) . . . . ?
C54 C53 C58 C57 -54.8(13) . . . . ?
P41 C53 C58 C57 172.7(8) . . . . ?
C53 P41 C59 C64 36.4(10) . . . . ?
C41 P41 C59 C64 141.2(9) . . . . ?
Pd41 P41 C59 C64 -84.0(8) . . . . ?
C53 P41 C59 C60 162.3(8) . . . . ?
C41 P41 C59 C60 -92.9(8) . . . . ?
Pd41 P41 C59 C60 41.8(9) . . . . ?
C64 C59 C60 C61 -57.6(13) . . . . ?
P41 C59 C60 C61 173.9(8) . . . . ?
C59 C60 C61 C62 53.8(13) . . . . ?
C60 C61 C62 C63 -53.7(14) . . . . ?
C61 C62 C63 C64 56.4(15) . . . . ?
C60 C59 C64 C63 58.8(13) . . . . ?
P41 C59 C64 C63 -176.0(8) . . . . ?
C62 C63 C64 C59 -58.7(14) . . . . ?
C52 P52 C65 C66 -144.0(10) . . . . ?
C71 P52 C65 C66 -37.4(12) . . . . ?
Pd41 P52 C65 C66 81.4(10) . . . . ?
C52 P52 C65 C70 84.8(10) . . . . ?
C71 P52 C65 C70 -168.6(9) . . . . ?
Pd41 P52 C65 C70 -49.8(11) . . . . ?
C70 C65 C66 C67 -54.4(15) . . . . ?
P52 C65 C66 C67 174.3(9) . . . . ?
C65 C66 C67 C68 53.5(16) . . . . ?
C66 C67 C68 C69 -52.7(17) . . . . ?
C67 C68 C69 C70 53.2(17) . . . . ?
C68 C69 C70 C65 -54.0(17) . . . . ?
C66 C65 C70 C69 54.6(16) . . . . ?
P52 C65 C70 C69 -171.0(10) . . . . ?
C65 P52 C71 C72 175.5(9) . . . . ?
C52 P52 C71 C72 -77.1(9) . . . . ?
Pd41 P52 C71 C72 51.6(9) . . . . ?
C65 P52 C71 C76 -59.9(10) . . . . ?
C52 P52 C71 C76 47.5(9) . . . . ?
Pd41 P52 C71 C76 176.2(7) . . . . ?
C76 C71 C72 C73 58.2(13) . . . . ?
P52 C71 C72 C73 -172.8(9) . . . . ?
C71 C72 C73 C74 -57.8(14) . . . . ?
C72 C73 C74 C75 55.1(14) . . . . ?
C73 C74 C75 C76 -56.2(14) . . . . ?
C74 C75 C76 C71 58.5(13) . . . . ?
C72 C71 C76 C75 -57.7(12) . . . . ?
P52 C71 C76 C75 177.1(8) . . . . ?
Cl8 C83 Cl7 Cl9 113.2(12) . . . . ?
Cl8 C83 Cl9 Cl7 -110.1(11) . . . . ?
